data_7120732
loop_
_publ_author_name
'Song, JX'
'zhang, senmiao'
'Kim, Jun Oh'
'Li, Yajie'
'Wen, Bin'
'Zhou, Mingbo'
'Liu, Shubin'
'Aratani, Naoki'
'Xu, Ling'
'Kim, Dongho'

_publ_section_title
;
 Meso-to-meso 2,5-Pyrrolylene Bridged Zig-zag Porphyrin Arrays
;
_journal_name_full 'Chem. Commun.'
_journal_paper_doi 10.1039/C7CC06793C
_journal_year 2017
_chemical_formula_moiety 'C110 H115 N11 Zn2'
_chemical_formula_sum 'C110 H115 N11 Zn2'
_chemical_formula_weight 1721.87
_chemical_name_systematic
; 
 ? 
;
_space_group_IT_number 45
_symmetry_cell_setting orthorhombic
_symmetry_Int_Tables_number 45
_symmetry_space_group_name_Hall 'I 2 -2c'
_symmetry_space_group_name_H-M 'I b a 2'
_atom_sites_solution_hydrogens geom
_atom_sites_solution_primary direct
_atom_sites_solution_secondary difmap
_audit_creation_method SHELXL-97
_audit_update_record
;
2017-07-27 deposited with the CCDC.
2017-10-02 downloaded from the CCDC.
;
_cell_angle_alpha 90.00
_cell_angle_beta 90.00
_cell_angle_gamma 90.00
_cell_formula_units_Z 8
_cell_length_a 24.0135(16)
_cell_length_b 27.685(2)
_cell_length_c 41.457(3)
_cell_measurement_reflns_used 9410
_cell_measurement_temperature 296(2)
_cell_measurement_theta_max 27.58
_cell_measurement_theta_min 2.25
_cell_volume 27561(3)
_computing_cell_refinement 'Bruker SAINT'
_computing_data_collection 'Bruker APEX2'
_computing_data_reduction 'Bruker SAINT'
_computing_molecular_graphics 'Bruker SHELXTL'
_computing_publication_material 'Bruker SHELXTL'
_computing_structure_refinement 'SHELXL-97 (Sheldrick, 2008)'
_computing_structure_solution 'SHELXS-97 (Sheldrick, 2008)'
_diffrn_ambient_temperature 296(2)
_diffrn_measured_fraction_theta_full 0.982
_diffrn_measured_fraction_theta_max 0.982
_diffrn_measurement_device_type 'Bruker APEX-II CCD'
_diffrn_measurement_method '\f and \w scans'
_diffrn_radiation_monochromator graphite
_diffrn_radiation_source 'fine-focus sealed tube'
_diffrn_radiation_type MoK\a
_diffrn_radiation_wavelength 0.71073
_diffrn_reflns_av_R_equivalents 0.0724
_diffrn_reflns_av_sigmaI/netI 0.1483
_diffrn_reflns_limit_h_max 27
_diffrn_reflns_limit_h_min -28
_diffrn_reflns_limit_k_max 29
_diffrn_reflns_limit_k_min -32
_diffrn_reflns_limit_l_max 29
_diffrn_reflns_limit_l_min -48
_diffrn_reflns_number 53949
_diffrn_reflns_theta_full 25.00
_diffrn_reflns_theta_max 25.00
_diffrn_reflns_theta_min 1.12
_exptl_absorpt_coefficient_mu 0.385
_exptl_absorpt_correction_type none
_exptl_crystal_colour red
_exptl_crystal_density_diffrn 0.830
_exptl_crystal_density_method 'not measured'
_exptl_crystal_description prism
_exptl_crystal_F_000 7296
_platon_squeeze_details
;
;
_refine_diff_density_max 1.222
_refine_diff_density_min -1.120
_refine_diff_density_rms 0.076
_refine_ls_abs_structure_details 'Flack H D (1983), Acta Cryst. A39, 876-881'
_refine_ls_abs_structure_Flack 0.51(2)
_refine_ls_extinction_method none
_refine_ls_goodness_of_fit_ref 1.004
_refine_ls_hydrogen_treatment constr
_refine_ls_matrix_type full
_refine_ls_number_parameters 1070
_refine_ls_number_reflns 20147
_refine_ls_number_restraints 1827
_refine_ls_restrained_S_all 1.042
_refine_ls_R_factor_all 0.1574
_refine_ls_R_factor_gt 0.0734
_refine_ls_shift/su_max 0.000
_refine_ls_shift/su_mean 0.000
_refine_ls_structure_factor_coef Fsqd
_refine_ls_weighting_details 'calc w=1/[\s^2^(Fo^2^)+(0.0600P)^2^+0.0000P] where P=(Fo^2^+2Fc^2^)/3'
_refine_ls_weighting_scheme calc
_refine_ls_wR_factor_gt 0.1443
_refine_ls_wR_factor_ref 0.1637
_reflns_number_gt 9237
_reflns_number_total 20147
_reflns_threshold_expression >2sigma(I)
_cod_data_source_file c7cc06793c2.cif
_cod_data_source_block song11
_cod_database_code 7120732

loop_
_symmetry_equiv_pos_as_xyz
'x, y, z'
'-x, -y, z'
'-x, y, z+1/2'
'x, -y, z+1/2'
'x+1/2, y+1/2, z+1/2'
'-x+1/2, -y+1/2, z+1/2'
'-x+1/2, y+1/2, z+1'
'x+1/2, -y+1/2, z+1'

loop_
_atom_site_label
_atom_site_type_symbol
_atom_site_fract_x
_atom_site_fract_y
_atom_site_fract_z
_atom_site_U_iso_or_equiv
_atom_site_adp_type
_atom_site_occupancy
_atom_site_symmetry_multiplicity
_atom_site_calc_flag
_atom_site_refinement_flags
_atom_site_disorder_assembly
_atom_site_disorder_group
C1 C 0.4618(5) 0.2976(4) 0.0943(3) 0.039(2) Uani 1 1 d U . .
C2 C 0.4184(5) 0.2706(4) 0.0813(2) 0.035(2) Uani 1 1 d U . .
H1 H 0.4142 0.2649 0.0593 0.042 Uiso 1 1 calc R . .
C3 C 0.3822(5) 0.2530(4) 0.1044(2) 0.043(3) Uani 1 1 d U . .
H2 H 0.3510 0.2334 0.1019 0.052 Uiso 1 1 calc R . .
C4 C 0.4046(5) 0.2722(4) 0.1321(3) 0.037(2) Uani 1 1 d U . .
C5 C 0.3850(2) 0.25842(18) 0.1608(4) 0.0416(15) Uani 1 1 d U . .
C6 C 0.4116(4) 0.2684(4) 0.1922(3) 0.027(2) Uani 1 1 d U . .
C7 C 0.3922(4) 0.2552(4) 0.2248(3) 0.047(3) Uani 1 1 d U . .
H3 H 0.3607 0.2365 0.2285 0.056 Uiso 1 1 calc R . .
C8 C 0.4245(5) 0.2731(4) 0.2493(3) 0.055(3) Uani 1 1 d U . .
H4 H 0.4213 0.2702 0.2716 0.066 Uiso 1 1 calc R . .
C9 C 0.4667(5) 0.2986(5) 0.2290(3) 0.049(3) Uani 1 1 d U . .
C10 C 0.5058(6) 0.3192(5) 0.2443(3) 0.049(3) Uani 1 1 d U . .
C11 C 0.5532(6) 0.3417(4) 0.2318(3) 0.054(3) Uani 1 1 d U . .
C12 C 0.6007(5) 0.3695(5) 0.2457(3) 0.063(3) Uani 1 1 d U . .
H5 H 0.6085 0.3742 0.2675 0.075 Uiso 1 1 calc R . .
C13 C 0.6293(5) 0.3859(5) 0.2211(3) 0.057(3) Uani 1 1 d U . .
H6 H 0.6609 0.4052 0.2228 0.069 Uiso 1 1 calc R . .
C14 C 0.6064(6) 0.3706(5) 0.1929(3) 0.050(3) Uani 1 1 d U . .
C15 C 0.6277(2) 0.3844(2) 0.1615(4) 0.0479(16) Uani 1 1 d U . .
H7 H 0.6609 0.4016 0.1612 0.058 Uiso 1 1 calc R . .
C16 C 0.6046(5) 0.3748(4) 0.1334(3) 0.034(2) Uani 1 1 d U . .
C17 C 0.6306(5) 0.3861(4) 0.1000(3) 0.053(3) Uani 1 1 d U . .
H8 H 0.6637 0.4023 0.0958 0.063 Uiso 1 1 calc R . .
C18 C 0.5954(5) 0.3675(4) 0.0788(3) 0.057(3) Uani 1 1 d U . .
H9 H 0.6001 0.3677 0.0565 0.068 Uiso 1 1 calc R . .
C19 C 0.5491(5) 0.3471(4) 0.0955(3) 0.045(2) Uani 1 1 d U . .
C20 C 0.5084(5) 0.3234(4) 0.0788(3) 0.039(2) Uani 1 1 d U . .
N1 N 0.4541(4) 0.2977(3) 0.1278(2) 0.042(2) Uani 1 1 d U . .
N2 N 0.4553(4) 0.2953(3) 0.1974(2) 0.041(2) Uani 1 1 d U . .
N3 N 0.5558(4) 0.3478(3) 0.1957(2) 0.049(2) Uani 1 1 d U . .
N4 N 0.5597(4) 0.3492(3) 0.1266(2) 0.036(2) Uani 1 1 d U . .
C21 C 0.5065(4) 0.3200(3) 0.28184(13) 0.065(3) Uani 1 1 d GU . .
C22 C 0.5390(3) 0.2876(3) 0.2992(2) 0.070(3) Uani 1 1 d GU . .
H10 H 0.5621 0.2660 0.2884 0.084 Uiso 1 1 calc R . .
C23 C 0.5371(3) 0.2875(3) 0.3327(2) 0.081(3) Uani 1 1 d GDU . .
C24 C 0.5026(4) 0.3197(3) 0.34886(13) 0.083(3) Uani 1 1 d GU . .
H11 H 0.5013 0.3196 0.3713 0.099 Uiso 1 1 calc R . .
C25 C 0.4701(4) 0.3521(3) 0.3315(2) 0.087(3) Uani 1 1 d GDU . .
C26 C 0.4720(3) 0.3523(3) 0.2980(2) 0.072(3) Uani 1 1 d GU . .
H12 H 0.4503 0.3740 0.2864 0.086 Uiso 1 1 calc R . .
C27 C 0.5748(7) 0.2477(6) 0.3490(3) 0.118(4) Uani 1 1 d DU . .
C28 C 0.6326(5) 0.2555(5) 0.3428(3) 0.148(6) Uani 1 1 d DU . .
H13 H 0.6392 0.2547 0.3200 0.222 Uiso 1 1 calc R . .
H14 H 0.6541 0.2307 0.3531 0.222 Uiso 1 1 calc R . .
H15 H 0.6434 0.2864 0.3512 0.222 Uiso 1 1 calc R . .
C29 C 0.5563(6) 0.1972(4) 0.3341(3) 0.167(5) Uani 1 1 d DU . .
H16 H 0.5177 0.1915 0.3390 0.250 Uiso 1 1 calc R . .
H17 H 0.5785 0.1719 0.3433 0.250 Uiso 1 1 calc R . .
H18 H 0.5614 0.1978 0.3112 0.250 Uiso 1 1 calc R . .
C30 C 0.5596(7) 0.2432(6) 0.3849(3) 0.194(6) Uani 1 1 d DU . .
H19 H 0.5206 0.2361 0.3870 0.292 Uiso 1 1 calc R . .
H20 H 0.5678 0.2730 0.3957 0.292 Uiso 1 1 calc R . .
H21 H 0.5809 0.2176 0.3945 0.292 Uiso 1 1 calc R . .
C31 C 0.4363(6) 0.3864(6) 0.3522(3) 0.122(4) Uani 1 1 d DU . .
C32 C 0.4161(6) 0.3616(5) 0.3821(3) 0.178(6) Uani 1 1 d DU . .
H121 H 0.3905 0.3364 0.3764 0.266 Uiso 1 1 calc R . .
H122 H 0.3977 0.3846 0.3958 0.266 Uiso 1 1 calc R . .
H123 H 0.4473 0.3479 0.3934 0.266 Uiso 1 1 calc R . .
C33 C 0.4749(6) 0.4262(5) 0.3650(3) 0.149(6) Uani 1 1 d DU . .
H25 H 0.4908 0.4436 0.3473 0.224 Uiso 1 1 calc R . .
H26 H 0.5042 0.4119 0.3776 0.224 Uiso 1 1 calc R . .
H27 H 0.4539 0.4480 0.3783 0.224 Uiso 1 1 calc R . .
C34 C 0.3914(7) 0.4105(6) 0.3325(3) 0.198(7) Uani 1 1 d DU . .
H28 H 0.4073 0.4237 0.3132 0.298 Uiso 1 1 calc R . .
H29 H 0.3747 0.4360 0.3449 0.298 Uiso 1 1 calc R . .
H30 H 0.3634 0.3872 0.3269 0.298 Uiso 1 1 calc R . .
C35 C 0.5068(3) 0.3223(3) 0.04369(13) 0.048(3) Uani 1 1 d GU . .
C36 C 0.5416(3) 0.2911(3) 0.02677(19) 0.058(3) Uani 1 1 d GU . .
H31 H 0.5670 0.2719 0.0378 0.069 Uiso 1 1 calc R . .
C37 C 0.5385(3) 0.2888(3) -0.00667(19) 0.072(3) Uani 1 1 d GDU . .
C38 C 0.5006(3) 0.3176(3) -0.02319(13) 0.072(3) Uani 1 1 d GU . .
H32 H 0.4985 0.3160 -0.0456 0.087 Uiso 1 1 calc R . .
C39 C 0.4658(3) 0.3487(3) -0.00627(19) 0.076(3) Uani 1 1 d GDU . .
C40 C 0.4689(3) 0.3510(3) 0.02717(19) 0.060(3) Uani 1 1 d GU . .
H33 H 0.4456 0.3718 0.0385 0.072 Uiso 1 1 calc R . .
C41 C 0.5735(6) 0.2538(5) -0.0268(3) 0.092(3) Uani 1 1 d DU . .
C42 C 0.5378(5) 0.2120(4) -0.0362(3) 0.155(5) Uani 1 1 d DU . .
H34 H 0.5591 0.1900 -0.0491 0.233 Uiso 1 1 calc R . .
H35 H 0.5064 0.2234 -0.0483 0.233 Uiso 1 1 calc R . .
H36 H 0.5249 0.1958 -0.0171 0.233 Uiso 1 1 calc R . .
C43 C 0.5936(5) 0.2768(3) -0.0584(2) 0.112(4) Uani 1 1 d DU . .
H37 H 0.6161 0.2540 -0.0700 0.168 Uiso 1 1 calc R . .
H38 H 0.6153 0.3050 -0.0536 0.168 Uiso 1 1 calc R . .
H39 H 0.5621 0.2857 -0.0713 0.168 Uiso 1 1 calc R . .
C44 C 0.6234(6) 0.2395(5) -0.0088(3) 0.149(6) Uani 1 1 d DU . .
H40 H 0.6457 0.2184 -0.0219 0.224 Uiso 1 1 calc R . .
H41 H 0.6126 0.2229 0.0106 0.224 Uiso 1 1 calc R . .
H42 H 0.6445 0.2677 -0.0033 0.224 Uiso 1 1 calc R . .
C45 C 0.4231(5) 0.3816(5) -0.0236(3) 0.098(3) Uani 1 1 d DU . .
C46 C 0.3858(5) 0.3455(5) -0.0451(3) 0.163(6) Uani 1 1 d DU . .
H43 H 0.4094 0.3281 -0.0598 0.245 Uiso 1 1 calc R . .
H44 H 0.3590 0.3638 -0.0571 0.245 Uiso 1 1 calc R . .
H45 H 0.3669 0.3231 -0.0312 0.245 Uiso 1 1 calc R . .
C47 C 0.4535(5) 0.4123(5) -0.0480(3) 0.147(5) Uani 1 1 d DU . .
H46 H 0.4782 0.3924 -0.0604 0.220 Uiso 1 1 calc R . .
H47 H 0.4747 0.4367 -0.0370 0.220 Uiso 1 1 calc R . .
H48 H 0.4271 0.4274 -0.0621 0.220 Uiso 1 1 calc R . .
C48 C 0.3844(5) 0.4056(5) -0.0031(2) 0.116(5) Uani 1 1 d DU . .
H49 H 0.3605 0.4257 -0.0159 0.175 Uiso 1 1 calc R . .
H50 H 0.4043 0.4252 0.0121 0.175 Uiso 1 1 calc R . .
H51 H 0.3625 0.3821 0.0082 0.175 Uiso 1 1 calc R . .
C49 C 0.3342(2) 0.22913(19) 0.1624(4) 0.0465(14) Uani 1 1 d U . .
C50 C 0.2812(3) 0.2408(3) 0.1735(2) 0.069(2) Uani 1 1 d U . .
H52 H 0.2685 0.2715 0.1789 0.083 Uiso 1 1 calc R . .
C51 C 0.2499(3) 0.1965(2) 0.17522(18) 0.065(2) Uani 1 1 d U . .
H53 H 0.2143 0.1921 0.1835 0.078 Uiso 1 1 calc R . .
C52 C 0.2860(2) 0.1608(2) 0.1613(4) 0.0471(15) Uani 1 1 d U . .
N5 N 0.33571(19) 0.17993(14) 0.1636(3) 0.0445(12) Uani 1 1 d U . .
H54 H 0.3658 0.1634 0.1656 0.053 Uiso 1 1 calc R . .
C53 C 0.2518(5) 0.0326(5) 0.2310(3) 0.033(2) Uani 1 1 d U . .
C54 C 0.2732(5) 0.0740(4) 0.2454(3) 0.042(3) Uani 1 1 d U . .
H55 H 0.2794 0.0772 0.2674 0.050 Uiso 1 1 calc R . .
C55 C 0.2839(4) 0.1092(4) 0.2232(3) 0.043(3) Uani 1 1 d U . .
H56 H 0.2972 0.1402 0.2270 0.052 Uiso 1 1 calc R . .
C56 C 0.2704(5) 0.0878(4) 0.1929(3) 0.040(2) Uani 1 1 d U . .
C57 C 0.2755(2) 0.10811(18) 0.1624(4) 0.0406(14) Uani 1 1 d U . .
C58 C 0.2695(5) 0.0832(4) 0.1337(3) 0.038(2) Uani 1 1 d U . .
C59 C 0.2793(4) 0.1071(5) 0.1036(2) 0.044(3) Uiso 1 1 d U . .
H57 H 0.2912 0.1390 0.1016 0.052 Uiso 1 1 calc R . .
C60 C 0.2689(5) 0.0763(4) 0.0780(3) 0.049(3) Uani 1 1 d U . .
H58 H 0.2706 0.0821 0.0559 0.059 Uiso 1 1 calc R . .
C61 C 0.2538(5) 0.0310(5) 0.0958(3) 0.045(3) Uani 1 1 d U . .
C62 C 0.2368(5) -0.0118(4) 0.0793(3) 0.037(2) Uani 1 1 d U . .
C63 C 0.2167(5) -0.0541(4) 0.0964(3) 0.046(3) Uani 1 1 d U A .
C64 C 0.1928(5) -0.0945(5) 0.0819(3) 0.058(3) Uani 1 1 d U . .
H59 H 0.1891 -0.0995 0.0598 0.069 Uiso 1 1 calc R . .
C65 C 0.1771(5) -0.1235(4) 0.1038(3) 0.050(3) Uani 1 1 d U . .
H60 H 0.1583 -0.1526 0.1014 0.059 Uiso 1 1 calc R . .
C66 C 0.1940(5) -0.1020(4) 0.1313(3) 0.041(2) Uani 1 1 d U A .
C67 C 0.1823(2) -0.1233(2) 0.1602(3) 0.0397(17) Uani 1 1 d U . .
H61 H 0.1675 -0.1543 0.1593 0.048 Uiso 1 1 calc R . .
C68 C 0.1899(5) -0.1040(4) 0.1907(3) 0.042(2) Uani 1 1 d U . .
C69 C 0.1746(5) -0.1246(5) 0.2243(3) 0.050(3) Uani 1 1 d U . .
H62 H 0.1583 -0.1545 0.2279 0.060 Uiso 1 1 calc R . .
C70 C 0.1887(5) -0.0923(4) 0.2479(2) 0.046(3) Uani 1 1 d U . .
H63 H 0.1839 -0.0967 0.2699 0.056 Uiso 1 1 calc R . .
C71 C 0.2135(5) -0.0483(4) 0.2317(3) 0.040(2) Uani 1 1 d U . .
C72 C 0.2324(5) -0.0079(5) 0.2458(3) 0.038(2) Uani 1 1 d U . .
N6 N 0.2514(4) 0.0361(3) 0.1967(2) 0.036(2) Uani 1 1 d U . .
N7 N 0.2527(4) 0.0418(3) 0.1278(2) 0.034(2) Uani 1 1 d U . .
N8 N 0.2153(4) -0.0595(4) 0.1271(2) 0.043(2) Uani 1 1 d U . .
N9 N 0.2152(4) -0.0579(3) 0.19641(19) 0.036(2) Uani 1 1 d U . .
C73 C 0.2332(4) -0.0098(3) 0.28239(13) 0.050(3) Uani 1 1 d GU . .
C74 C 0.2677(3) -0.0405(3) 0.2998(2) 0.062(3) Uani 1 1 d GU . .
H64 H 0.2894 -0.0633 0.2892 0.074 Uiso 1 1 calc R . .
C75 C 0.2699(3) -0.0371(3) 0.33327(19) 0.081(3) Uani 1 1 d GDU . .
C76 C 0.2375(4) -0.0030(3) 0.34925(13) 0.083(3) Uani 1 1 d GU . .
H65 H 0.2389 -0.0007 0.3716 0.100 Uiso 1 1 calc R . .
C77 C 0.2030(4) 0.0277(3) 0.3318(2) 0.074(3) Uani 1 1 d GDU . .
C78 C 0.2009(3) 0.0243(3) 0.2984(2) 0.058(3) Uani 1 1 d GU . .
H66 H 0.1778 0.0448 0.2867 0.070 Uiso 1 1 calc R . .
C79 C 0.3064(7) -0.0700(6) 0.3510(3) 0.112(4) Uani 1 1 d DU . .
C80 C 0.3501(6) -0.0947(5) 0.3343(3) 0.174(6) Uani 1 1 d DU . .
H67 H 0.3699 -0.1150 0.3492 0.261 Uiso 1 1 calc R . .
H68 H 0.3753 -0.0715 0.3252 0.261 Uiso 1 1 calc R . .
H69 H 0.3345 -0.1141 0.3174 0.261 Uiso 1 1 calc R . .
C81 C 0.3340(6) -0.0427(5) 0.3816(3) 0.178(6) Uani 1 1 d DU . .
H70 H 0.3064 -0.0229 0.3920 0.267 Uiso 1 1 calc R . .
H71 H 0.3642 -0.0227 0.3744 0.267 Uiso 1 1 calc R . .
H72 H 0.3478 -0.0662 0.3967 0.267 Uiso 1 1 calc R . .
C82 C 0.2685(6) -0.1068(5) 0.3700(4) 0.203(7) Uani 1 1 d DU . .
H73 H 0.2415 -0.0893 0.3825 0.304 Uiso 1 1 calc R . .
H74 H 0.2912 -0.1260 0.3841 0.304 Uiso 1 1 calc R . .
H75 H 0.2496 -0.1275 0.3550 0.304 Uiso 1 1 calc R . .
C83 C 0.1657(7) 0.0689(6) 0.3463(3) 0.110(4) Uani 1 1 d DU . .
C84 C 0.1053(5) 0.0603(5) 0.3340(3) 0.178(6) Uani 1 1 d DU . .
H76 H 0.0928 0.0289 0.3408 0.268 Uiso 1 1 calc R . .
H77 H 0.1046 0.0622 0.3109 0.268 Uiso 1 1 calc R . .
H78 H 0.0811 0.0845 0.3429 0.268 Uiso 1 1 calc R . .
C85 C 0.1658(6) 0.0635(5) 0.3822(3) 0.161(6) Uani 1 1 d DU . .
H79 H 0.1537 0.0316 0.3878 0.242 Uiso 1 1 calc R . .
H80 H 0.1410 0.0868 0.3915 0.242 Uiso 1 1 calc R . .
H81 H 0.2028 0.0687 0.3902 0.242 Uiso 1 1 calc R . .
C86 C 0.1844(6) 0.1151(4) 0.3343(3) 0.142(5) Uani 1 1 d DU . .
H82 H 0.1823 0.1153 0.3112 0.213 Uiso 1 1 calc R . .
H83 H 0.2221 0.1206 0.3409 0.213 Uiso 1 1 calc R . .
H84 H 0.1610 0.1402 0.3428 0.213 Uiso 1 1 calc R . .
C87 C 0.2337(3) -0.0090(3) 0.04362(12) 0.044(3) Uani 1 1 d GU . .
C88 C 0.2679(3) -0.0400(3) 0.02618(19) 0.060(3) Uani 1 1 d GU . .
H85 H 0.2902 -0.0622 0.0369 0.072 Uiso 1 1 calc R . .
C89 C 0.2687(3) -0.0377(3) -0.00731(19) 0.066(3) Uani 1 1 d GDU . .
C90 C 0.2354(4) -0.0044(3) -0.02336(12) 0.072(3) Uani 1 1 d GU . .
H86 H 0.2359 -0.0029 -0.0458 0.087 Uiso 1 1 calc R . .
C91 C 0.2012(3) 0.0265(3) -0.00593(19) 0.069(3) Uani 1 1 d GDU . .
C92 C 0.2003(3) 0.0243(3) 0.02756(18) 0.052(3) Uani 1 1 d GU . .
H87 H 0.1775 0.0450 0.0392 0.063 Uiso 1 1 calc R . .
C93 C 0.3076(6) -0.0738(5) -0.0270(3) 0.092(3) Uani 1 1 d DU . .
C94 C 0.2843(5) -0.1239(3) -0.0224(3) 0.128(4) Uani 1 1 d DU . .
H88 H 0.2487 -0.1262 -0.0329 0.192 Uiso 1 1 calc R . .
H89 H 0.2800 -0.1303 0.0002 0.192 Uiso 1 1 calc R . .
H90 H 0.3093 -0.1472 -0.0317 0.192 Uiso 1 1 calc R . .
C95 C 0.3150(6) -0.0599(5) -0.0602(2) 0.152(6) Uani 1 1 d DU . .
H91 H 0.2794 -0.0591 -0.0708 0.227 Uiso 1 1 calc R . .
H92 H 0.3387 -0.0828 -0.0708 0.227 Uiso 1 1 calc R . .
H93 H 0.3317 -0.0284 -0.0611 0.227 Uiso 1 1 calc R . .
C96 C 0.3663(4) -0.0714(5) -0.0090(3) 0.135(5) Uani 1 1 d DU . .
H94 H 0.3797 -0.0388 -0.0093 0.203 Uiso 1 1 calc R . .
H95 H 0.3924 -0.0920 -0.0199 0.203 Uiso 1 1 calc R . .
H96 H 0.3619 -0.0820 0.0129 0.203 Uiso 1 1 calc R . .
C97 C 0.1712(5) 0.0640(4) -0.0256(3) 0.082(3) Uani 1 1 d DU . .
C98 C 0.1336(5) 0.0383(4) -0.0520(3) 0.139(5) Uani 1 1 d DU . .
H97 H 0.1076 0.0171 -0.0416 0.208 Uiso 1 1 calc R . .
H98 H 0.1568 0.0200 -0.0663 0.208 Uiso 1 1 calc R . .
H99 H 0.1137 0.0623 -0.0640 0.208 Uiso 1 1 calc R . .
C99 C 0.2140(5) 0.0977(4) -0.0424(3) 0.134(4) Uani 1 1 d DU . .
H100 H 0.1946 0.1214 -0.0551 0.201 Uiso 1 1 calc R . .
H101 H 0.2377 0.0789 -0.0562 0.201 Uiso 1 1 calc R . .
H102 H 0.2362 0.1137 -0.0264 0.201 Uiso 1 1 calc R . .
C100 C 0.1316(4) 0.0938(4) -0.0063(2) 0.092(3) Uani 1 1 d DU . .
H103 H 0.1046 0.0732 0.0037 0.137 Uiso 1 1 calc R . .
H104 H 0.1130 0.1163 -0.0203 0.137 Uiso 1 1 calc R . .
H105 H 0.1517 0.1112 0.0099 0.137 Uiso 1 1 calc R . .
N10 N 0.46198(14) 0.40171(12) 0.1640(2) 0.0552(14) Uani 1 1 d GU . .
C101 C 0.4530(3) 0.4205(2) 0.1947(2) 0.085(3) Uiso 1 1 d GU . .
H106 H 0.4624 0.4025 0.2128 0.102 Uiso 1 1 calc R . .
C102 C 0.4300(3) 0.4663(3) 0.19821(18) 0.107(3) Uani 1 1 d GU . .
H107 H 0.4240 0.4789 0.2187 0.129 Uiso 1 1 calc R . .
C103 C 0.41590(19) 0.49321(13) 0.1711(2) 0.095(3) Uani 1 1 d GU . .
H108 H 0.4005 0.5238 0.1735 0.114 Uiso 1 1 calc R . .
C104 C 0.4249(3) 0.4744(2) 0.14047(19) 0.089(3) Uani 1 1 d GU . .
H109 H 0.4154 0.4924 0.1223 0.106 Uiso 1 1 calc R . .
C105 C 0.4479(3) 0.4287(2) 0.13691(19) 0.068(2) Uani 1 1 d GU . .
H110 H 0.4539 0.4161 0.1164 0.082 Uiso 1 1 calc R . .
Zn1 Zn 0.49960(3) 0.33340(2) 0.16330(5) 0.03604(18) Uani 1 1 d U . .
N11 N 0.3305(4) -0.0350(5) 0.1625(3) 0.072(2) Uani 0.472(6) 1 d PGU A 1
C106 C 0.3438(5) -0.0806(4) 0.1744(3) 0.086(4) Uani 0.472(6) 1 d PGU A 1
H111 H 0.3157 -0.1009 0.1817 0.104 Uiso 0.472(6) 1 calc PR A 1
C107 C 0.3989(6) -0.0956(4) 0.1753(4) 0.114(5) Uani 0.472(6) 1 d PGU A 1
H112 H 0.4078 -0.1261 0.1833 0.137 Uiso 0.472(6) 1 calc PR A 1
C108 C 0.4409(4) -0.0652(5) 0.1644(4) 0.128(3) Uani 0.472(6) 1 d PGU A 1
H113 H 0.4778 -0.0752 0.1650 0.154 Uiso 0.472(6) 1 calc PR A 1
C109 C 0.4276(5) -0.0196(5) 0.1525(4) 0.119(4) Uani 0.472(6) 1 d PGU A 1
H114 H 0.4557 0.0007 0.1452 0.143 Uiso 0.472(6) 1 calc PR A 1
C110 C 0.3725(6) -0.0046(4) 0.1516(3) 0.095(3) Uani 0.472(6) 1 d PGU A 1
H115 H 0.3636 0.0259 0.1436 0.113 Uiso 0.472(6) 1 calc PR A 1
Zn2 Zn 0.24576(2) -0.013585(19) 0.16291(5) 0.03622(18) Uani 1 1 d U A 1
N12 N 0.3323(4) -0.0375(4) 0.1652(4) 0.072(2) Uani 0.528(6) 1 d PGU A 2
C111 C 0.3618(6) -0.0283(4) 0.1934(4) 0.095(4) Uani 0.528(6) 1 d PGU A 2
H116 H 0.3431 -0.0175 0.2117 0.114 Uiso 0.528(6) 1 calc PR A 2
C112 C 0.4190(6) -0.0355(5) 0.1943(4) 0.122(4) Uani 0.528(6) 1 d PGU A 2
H117 H 0.4387 -0.0294 0.2132 0.146 Uiso 0.528(6) 1 calc PR A 2
C115 C 0.4469(4) -0.0518(4) 0.1670(4) 0.129(4) Uani 0.528(6) 1 d PGU A 2
H118 H 0.4852 -0.0565 0.1676 0.155 Uiso 0.528(6) 1 calc PR A 2
C113 C 0.4175(6) -0.0609(5) 0.1388(3) 0.113(4) Uani 0.528(6) 1 d PGU A 2
H119 H 0.4361 -0.0718 0.1205 0.136 Uiso 0.528(6) 1 calc PR A 2
C114 C 0.3602(6) -0.0538(4) 0.1379(3) 0.089(3) Uani 0.528(6) 1 d PGU A 2
H120 H 0.3405 -0.0599 0.1190 0.107 Uiso 0.528(6) 1 calc PR A 2

loop_
_atom_site_aniso_label
_atom_site_aniso_U_11
_atom_site_aniso_U_22
_atom_site_aniso_U_33
_atom_site_aniso_U_23
_atom_site_aniso_U_13
_atom_site_aniso_U_12
C1 0.054(5) 0.029(5) 0.033(5) 0.009(4) 0.010(4) 0.004(4)
C2 0.054(5) 0.020(5) 0.031(5) 0.002(4) 0.008(4) 0.010(4)
C3 0.050(5) 0.031(5) 0.048(5) 0.000(4) 0.014(4) -0.002(4)
C4 0.052(5) 0.022(4) 0.037(5) 0.002(4) 0.004(5) -0.013(4)
C5 0.048(3) 0.022(3) 0.055(4) -0.008(5) -0.002(6) -0.004(2)
C6 0.027(4) 0.020(4) 0.035(4) 0.006(4) 0.011(4) 0.000(4)
C7 0.039(5) 0.038(5) 0.065(6) 0.013(5) 0.024(5) -0.015(4)
C8 0.052(6) 0.059(6) 0.054(6) 0.006(5) 0.007(5) -0.015(5)
C9 0.049(5) 0.049(5) 0.048(5) 0.003(5) 0.005(5) -0.016(4)
C10 0.061(6) 0.055(5) 0.030(5) -0.002(5) 0.004(5) 0.001(5)
C11 0.073(6) 0.057(5) 0.031(5) 0.000(4) -0.002(5) 0.009(5)
C12 0.061(6) 0.085(6) 0.042(6) -0.017(5) -0.006(5) -0.020(6)
C13 0.053(6) 0.075(6) 0.043(6) 0.000(5) 0.000(5) -0.015(5)
C14 0.048(5) 0.058(5) 0.043(5) 0.005(5) 0.012(5) -0.004(5)
C15 0.029(3) 0.055(3) 0.060(4) 0.013(7) 0.011(7) 0.000(3)
C16 0.022(4) 0.040(5) 0.041(5) 0.009(5) 0.007(4) 0.000(4)
C17 0.042(5) 0.065(6) 0.051(6) 0.024(5) 0.010(5) -0.007(5)
C18 0.045(6) 0.071(6) 0.054(6) 0.027(5) 0.001(5) -0.008(5)
C19 0.037(5) 0.047(5) 0.052(5) 0.015(5) -0.005(4) 0.001(4)
C20 0.040(5) 0.045(5) 0.032(5) 0.017(4) -0.006(4) -0.003(4)
N1 0.066(5) 0.027(5) 0.033(5) -0.001(4) 0.013(5) -0.003(4)
N2 0.044(5) 0.041(5) 0.039(5) -0.012(5) 0.012(5) -0.002(4)
N3 0.076(6) 0.050(5) 0.021(4) 0.002(4) 0.007(4) 0.000(5)
N4 0.029(4) 0.036(4) 0.042(5) 0.007(4) 0.003(4) 0.003(4)
C21 0.074(6) 0.081(6) 0.039(5) 0.003(5) 0.009(5) 0.004(5)
C22 0.088(7) 0.083(7) 0.040(6) 0.016(5) -0.004(6) 0.016(6)
C23 0.110(7) 0.088(6) 0.045(5) 0.027(5) -0.004(6) 0.002(6)
C24 0.103(7) 0.099(7) 0.046(6) 0.023(6) 0.003(5) -0.004(6)
C25 0.091(6) 0.119(7) 0.052(6) 0.006(6) 0.007(5) 0.019(6)
C26 0.079(7) 0.100(7) 0.036(6) -0.001(6) -0.003(6) 0.012(6)
C27 0.150(8) 0.121(8) 0.083(7) 0.019(7) -0.023(7) 0.026(7)
C28 0.121(10) 0.177(12) 0.145(11) 0.055(9) -0.073(9) 0.020(9)
C29 0.217(12) 0.107(9) 0.177(11) 0.058(9) -0.019(10) 0.035(9)
C30 0.231(14) 0.208(13) 0.144(11) 0.091(10) -0.019(11) 0.052(11)
C31 0.129(8) 0.155(8) 0.082(7) -0.001(7) 0.008(7) 0.040(7)
C32 0.189(13) 0.194(13) 0.150(11) -0.007(10) 0.081(10) 0.042(11)
C33 0.190(13) 0.132(10) 0.125(10) -0.060(8) -0.050(9) 0.019(9)
C34 0.195(14) 0.259(15) 0.142(12) -0.054(12) -0.024(12) 0.090(13)
C35 0.049(5) 0.057(5) 0.037(5) 0.012(5) -0.001(4) -0.009(5)
C36 0.073(6) 0.056(6) 0.045(5) 0.017(5) -0.005(5) 0.003(5)
C37 0.095(6) 0.074(6) 0.048(5) -0.002(5) 0.006(5) 0.016(5)
C38 0.083(6) 0.093(7) 0.041(5) 0.014(5) -0.006(5) 0.020(6)
C39 0.076(6) 0.111(6) 0.042(5) 0.017(5) -0.003(5) 0.025(5)
C40 0.060(6) 0.087(6) 0.034(5) 0.004(5) 0.008(5) 0.016(5)
C41 0.136(8) 0.071(6) 0.069(6) -0.019(5) 0.000(6) 0.037(6)
C42 0.184(12) 0.099(10) 0.184(11) -0.054(9) 0.012(10) 0.003(9)
C43 0.165(10) 0.088(8) 0.085(8) -0.011(6) 0.072(7) 0.031(7)
C44 0.139(11) 0.169(12) 0.139(11) -0.014(9) 0.024(9) 0.054(10)
C45 0.099(7) 0.149(8) 0.044(6) 0.036(6) 0.004(5) 0.040(6)
C46 0.105(9) 0.261(14) 0.124(10) 0.024(10) -0.059(8) 0.008(10)
C47 0.129(10) 0.170(12) 0.141(10) 0.070(10) 0.023(9) 0.057(9)
C48 0.113(9) 0.188(11) 0.048(7) 0.036(7) 0.023(6) 0.099(8)
C49 0.051(3) 0.022(3) 0.067(4) -0.014(6) 0.000(6) -0.006(3)
C50 0.053(4) 0.049(4) 0.106(6) -0.010(4) 0.004(4) -0.013(3)
C51 0.048(4) 0.037(4) 0.112(6) -0.011(4) 0.002(4) -0.024(4)
C52 0.045(3) 0.029(3) 0.067(4) -0.020(5) 0.003(5) -0.015(3)
N5 0.050(3) 0.025(3) 0.058(3) -0.008(6) -0.004(6) -0.006(2)
C53 0.042(5) 0.019(4) 0.038(5) 0.006(4) -0.001(4) 0.006(4)
C54 0.043(5) 0.035(5) 0.047(5) -0.005(5) 0.002(5) 0.001(5)
C55 0.051(5) 0.021(4) 0.057(5) -0.012(4) -0.005(4) -0.019(3)
C56 0.049(5) 0.022(4) 0.049(5) 0.006(4) -0.010(5) -0.003(4)
C57 0.037(3) 0.025(3) 0.060(4) 0.003(6) 0.003(6) -0.002(2)
C58 0.045(4) 0.022(4) 0.046(5) 0.007(4) 0.000(4) -0.015(4)
C60 0.061(6) 0.044(5) 0.042(5) 0.013(5) 0.019(5) 0.000(5)
C61 0.056(5) 0.031(5) 0.048(5) 0.002(5) 0.005(5) -0.010(5)
C62 0.046(5) 0.029(5) 0.035(5) -0.005(4) 0.006(4) 0.000(4)
C63 0.048(5) 0.031(5) 0.058(5) -0.005(5) -0.001(5) -0.003(4)
C64 0.071(6) 0.041(6) 0.061(6) -0.020(5) -0.006(5) -0.013(5)
C65 0.066(6) 0.029(5) 0.053(6) 0.000(5) -0.005(5) -0.035(5)
C66 0.053(5) 0.025(5) 0.044(5) 0.002(4) 0.004(4) -0.025(4)
C67 0.060(3) 0.019(3) 0.040(4) -0.002(5) -0.007(6) -0.013(3)
C68 0.053(5) 0.029(5) 0.044(5) 0.004(5) -0.004(5) 0.003(4)
C69 0.067(6) 0.043(6) 0.040(5) 0.019(5) -0.006(5) 0.003(5)
C70 0.071(6) 0.040(6) 0.029(5) 0.008(4) 0.016(5) 0.010(5)
C71 0.054(5) 0.031(5) 0.035(5) 0.004(4) 0.004(4) 0.015(4)
C72 0.054(5) 0.024(5) 0.037(5) 0.000(4) 0.001(4) 0.018(4)
N6 0.050(5) 0.025(4) 0.034(4) 0.009(4) -0.007(4) 0.013(4)
N7 0.039(4) 0.019(4) 0.043(5) 0.008(4) 0.007(4) -0.016(4)
N8 0.056(5) 0.032(5) 0.040(5) 0.001(5) -0.002(5) -0.010(4)
N9 0.061(5) 0.021(5) 0.026(4) 0.002(4) -0.005(4) 0.007(4)
C73 0.075(6) 0.034(5) 0.039(5) 0.009(5) 0.000(5) 0.012(5)
C74 0.098(7) 0.047(6) 0.042(6) -0.001(5) 0.004(6) 0.003(6)
C75 0.124(7) 0.061(6) 0.057(6) 0.009(6) 0.000(6) 0.007(6)
C76 0.128(7) 0.068(7) 0.054(6) -0.010(6) 0.013(6) 0.011(6)
C77 0.121(7) 0.060(6) 0.040(5) 0.008(5) 0.016(6) 0.014(6)
C78 0.088(7) 0.041(6) 0.046(6) 0.003(5) 0.009(6) 0.011(6)
C79 0.149(8) 0.107(8) 0.081(7) 0.018(6) -0.016(7) 0.028(7)
C80 0.229(14) 0.166(12) 0.126(10) 0.081(9) 0.017(10) 0.080(11)
C81 0.190(12) 0.164(12) 0.179(12) -0.037(10) -0.085(10) 0.019(10)
C82 0.214(13) 0.162(12) 0.232(13) 0.137(10) -0.052(11) 0.011(10)
C83 0.159(8) 0.110(7) 0.060(6) -0.002(6) 0.025(7) 0.034(7)
C84 0.195(13) 0.163(11) 0.177(12) -0.025(10) 0.041(11) 0.065(11)
C85 0.218(13) 0.195(12) 0.070(8) 0.005(9) 0.017(9) 0.117(10)
C86 0.204(11) 0.099(9) 0.124(9) -0.025(8) 0.049(9) 0.060(9)
C87 0.059(5) 0.038(5) 0.036(5) -0.008(5) 0.014(5) 0.000(5)
C88 0.073(6) 0.058(6) 0.048(6) -0.011(6) 0.007(5) 0.008(5)
C89 0.096(6) 0.059(6) 0.042(5) -0.022(5) 0.026(5) 0.014(5)
C90 0.120(7) 0.062(6) 0.035(5) -0.013(5) 0.021(5) 0.022(6)
C91 0.108(6) 0.061(6) 0.039(5) -0.013(5) -0.005(5) 0.020(5)
C92 0.070(6) 0.048(6) 0.039(5) -0.012(5) 0.002(5) 0.010(5)
C93 0.121(7) 0.088(7) 0.066(6) -0.018(6) 0.045(6) 0.040(6)
C94 0.147(10) 0.053(7) 0.183(10) -0.057(7) 0.066(8) 0.020(7)
C95 0.235(13) 0.149(11) 0.071(8) -0.005(8) 0.086(8) 0.045(10)
C96 0.074(8) 0.158(11) 0.173(11) -0.076(9) 0.048(7) 0.050(7)
C97 0.138(7) 0.063(6) 0.046(6) -0.007(5) -0.010(6) 0.020(6)
C98 0.212(12) 0.116(9) 0.088(8) -0.026(7) -0.083(8) 0.068(9)
C99 0.187(11) 0.111(9) 0.104(8) 0.045(7) 0.050(8) 0.058(8)
C100 0.125(9) 0.090(8) 0.059(6) -0.009(6) 0.006(6) 0.053(7)
N10 0.039(3) 0.040(3) 0.086(4) 0.020(6) -0.007(5) -0.006(2)
C102 0.102(6) 0.067(6) 0.153(7) 0.006(5) 0.031(6) 0.033(5)
C103 0.089(5) 0.049(5) 0.147(9) 0.024(6) 0.008(6) 0.016(4)
C104 0.080(5) 0.041(5) 0.145(7) 0.024(6) -0.008(6) 0.004(4)
C105 0.055(5) 0.028(4) 0.121(6) 0.014(5) -0.027(4) -0.001(4)
Zn1 0.0422(4) 0.0311(4) 0.0349(4) 0.0038(11) -0.0006(10) -0.0027(3)
N11 0.051(4) 0.074(5) 0.090(5) 0.005(6) -0.014(6) 0.021(4)
C106 0.069(6) 0.087(7) 0.104(7) 0.010(7) -0.014(7) 0.028(6)
C107 0.094(8) 0.119(8) 0.130(9) 0.014(8) -0.007(8) 0.013(7)
C108 0.099(6) 0.140(7) 0.144(7) 0.006(7) -0.002(7) 0.025(5)
C109 0.091(6) 0.133(7) 0.134(7) 0.009(7) 0.001(7) 0.027(6)
C110 0.073(6) 0.102(6) 0.108(7) 0.001(6) -0.008(6) 0.025(5)
Zn2 0.0393(4) 0.0278(3) 0.0416(4) -0.0007(12) 0.0047(12) -0.0018(3)
N12 0.051(4) 0.075(5) 0.090(5) 0.003(6) -0.013(6) 0.019(4)
C111 0.069(6) 0.105(7) 0.111(7) 0.007(7) -0.004(7) 0.023(6)
C112 0.089(6) 0.140(8) 0.136(8) -0.002(7) 0.003(7) 0.029(7)
C115 0.102(6) 0.141(7) 0.145(7) 0.002(7) -0.001(7) 0.033(6)
C113 0.085(6) 0.127(7) 0.129(7) 0.006(7) -0.006(7) 0.027(6)
C114 0.065(5) 0.099(6) 0.103(6) 0.005(6) -0.007(6) 0.023(5)

loop_
_atom_type_symbol
_atom_type_description
_atom_type_scat_dispersion_real
_atom_type_scat_dispersion_imag
_atom_type_scat_source
C C 0.0033 0.0016 'International Tables Vol C Tables 4.2.6.8 and 6.1.1.4'
H H 0.0000 0.0000 'International Tables Vol C Tables 4.2.6.8 and 6.1.1.4'
N N 0.0061 0.0033 'International Tables Vol C Tables 4.2.6.8 and 6.1.1.4'
Zn Zn 0.2839 1.4301 'International Tables Vol C Tables 4.2.6.8 and 6.1.1.4'

loop_
_geom_angle_atom_site_label_1
_geom_angle_atom_site_label_2
_geom_angle_atom_site_label_3
_geom_angle
C2 C1 N1 106.7(10)
C2 C1 C20 131.3(11)
N1 C1 C20 122.0(11)
C3 C2 C1 113.1(10)
C3 C2 H1 123.5
C1 C2 H1 123.5
C4 C3 C2 101.3(11)
C4 C3 H2 129.3
C2 C3 H2 129.3
C5 C4 C3 119.8(11)
C5 C4 N1 123.8(10)
C3 C4 N1 115.1(11)
C4 C5 C49 119.3(13)
C4 C5 C6 125.6(5)
C49 C5 C6 115.1(12)
N2 C6 C5 126.8(9)
N2 C6 C7 104.1(10)
C5 C6 C7 128.8(10)
C8 C7 C6 114.3(10)
C8 C7 H3 122.9
C6 C7 H3 122.9
C7 C8 C9 97.9(11)
C7 C8 H4 131.0
C9 C8 H4 131.0
C10 C9 N2 132.0(13)
C10 C9 C8 115.7(13)
N2 C9 C8 112.4(12)
C9 C10 C11 128.1(14)
C9 C10 C21 120.9(13)
C11 C10 C21 111.0(11)
C10 C11 C12 135.0(12)
C10 C11 N3 117.0(12)
C12 C11 N3 107.2(11)
C13 C12 C11 106.1(12)
C13 C12 H5 127.0
C11 C12 H5 127.0
C12 C13 C14 110.5(14)
C12 C13 H6 124.8
C14 C13 H6 124.8
C13 C14 N3 115.3(12)
C13 C14 C15 123.2(13)
N3 C14 C15 120.7(11)
C16 C15 C14 126.3(6)
C16 C15 H7 116.9
C14 C15 H7 116.9
N4 C16 C15 129.9(10)
N4 C16 C17 104.3(11)
C15 C16 C17 125.4(11)
C18 C17 C16 104.9(12)
C18 C17 H8 127.6
C16 C17 H8 127.6
C17 C18 C19 109.3(12)
C17 C18 H9 125.4
C19 C18 H9 125.4
N4 C19 C20 131.0(12)
N4 C19 C18 107.9(11)
C20 C19 C18 120.2(13)
C19 C20 C35 122.4(11)
C19 C20 C1 123.8(12)
C35 C20 C1 113.9(10)
C4 N1 C1 103.6(10)
C4 N1 Zn1 126.8(8)
C1 N1 Zn1 129.2(8)
C6 N2 C9 111.2(11)
C6 N2 Zn1 126.5(8)
C9 N2 Zn1 122.1(9)
C14 N3 C11 99.9(10)
C14 N3 Zn1 130.4(8)
C11 N3 Zn1 129.3(8)
C19 N4 C16 113.1(11)
C19 N4 Zn1 123.9(8)
C16 N4 Zn1 120.5(8)
C22 C21 C26 120.0
C22 C21 C10 120.9(8)
C26 C21 C10 119.0(8)
C23 C22 C21 120.0
C23 C22 H10 120.0
C21 C22 H10 120.0
C24 C23 C22 120.0
C24 C23 C27 125.8(8)
C22 C23 C27 114.2(8)
C23 C24 C25 120.0
C23 C24 H11 120.0
C25 C24 H11 120.0
C26 C25 C24 120.0
C26 C25 C31 125.6(8)
C24 C25 C31 114.3(8)
C25 C26 C21 120.0
C25 C26 H12 120.0
C21 C26 H12 120.0
C28 C27 C30 114.6(12)
C28 C27 C23 112.0(12)
C30 C27 C23 109.5(11)
C28 C27 C29 109.7(12)
C30 C27 C29 103.7(11)
C23 C27 C29 106.7(10)
C27 C28 H13 109.5
C27 C28 H14 109.5
H13 C28 H14 109.5
C27 C28 H15 109.5
H13 C28 H15 109.5
H14 C28 H15 109.5
C27 C29 H16 109.5
C27 C29 H17 109.5
H16 C29 H17 109.5
C27 C29 H18 109.5
H16 C29 H18 109.5
H17 C29 H18 109.5
C27 C30 H19 109.5
C27 C30 H20 109.5
H19 C30 H20 109.5
C27 C30 H21 109.5
H19 C30 H21 109.5
H20 C30 H21 109.5
C32 C31 C34 114.8(12)
C32 C31 C25 110.8(11)
C34 C31 C25 110.8(11)
C32 C31 C33 103.7(11)
C34 C31 C33 107.6(12)
C25 C31 C33 108.8(11)
C31 C32 H121 109.5
C31 C32 H122 109.5
H121 C32 H122 109.5
C31 C32 H123 109.5
H121 C32 H123 109.5
H122 C32 H123 109.5
C31 C33 H25 109.5
C31 C33 H26 109.5
H25 C33 H26 109.5
C31 C33 H27 109.5
H25 C33 H27 109.5
H26 C33 H27 109.5
C31 C34 H28 109.5
C31 C34 H29 109.5
H28 C34 H29 109.5
C31 C34 H30 109.5
H28 C34 H30 109.5
H29 C34 H30 109.5
C36 C35 C40 120.0
C36 C35 C20 120.1(8)
C40 C35 C20 119.8(8)
C35 C36 C37 120.0
C35 C36 H31 120.0
C37 C36 H31 120.0
C38 C37 C36 120.0
C38 C37 C41 117.0(7)
C36 C37 C41 122.9(7)
C37 C38 C39 120.0
C37 C38 H32 120.0
C39 C38 H32 120.0
C40 C39 C38 120.0
C40 C39 C45 118.1(7)
C38 C39 C45 121.9(7)
C39 C40 C35 120.0
C39 C40 H33 120.0
C35 C40 H33 120.0
C44 C41 C42 113.2(11)
C44 C41 C37 110.0(10)
C42 C41 C37 108.6(11)
C44 C41 C43 106.7(11)
C42 C41 C43 106.3(9)
C37 C41 C43 112.0(9)
C41 C42 H34 109.5
C41 C42 H35 109.5
H34 C42 H35 109.5
C41 C42 H36 109.5
H34 C42 H36 109.5
H35 C42 H36 109.5
C41 C43 H37 109.5
C41 C43 H38 109.5
H37 C43 H38 109.5
C41 C43 H39 109.5
H37 C43 H39 109.5
H38 C43 H39 109.5
C41 C44 H40 109.5
C41 C44 H41 109.5
H40 C44 H41 109.5
C41 C44 H42 109.5
H40 C44 H42 109.5
H41 C44 H42 109.5
C48 C45 C47 116.9(11)
C48 C45 C39 115.4(8)
C47 C45 C39 108.8(9)
C48 C45 C46 104.9(10)
C47 C45 C46 104.4(9)
C39 C45 C46 105.0(10)
C45 C46 H43 109.5
C45 C46 H44 109.5
H43 C46 H44 109.5
C45 C46 H45 109.5
H43 C46 H45 109.5
H44 C46 H45 109.5
C45 C47 H46 109.5
C45 C47 H47 109.5
H46 C47 H47 109.5
C45 C47 H48 109.5
H46 C47 H48 109.5
H47 C47 H48 109.5
C45 C48 H49 109.5
C45 C48 H50 109.5
H49 C48 H50 109.5
C45 C48 H51 109.5
H49 C48 H51 109.5
H50 C48 H51 109.5
N5 C49 C50 104.1(7)
N5 C49 C5 122.2(5)
C50 C49 C5 130.3(7)
C49 C50 C51 107.2(6)
C49 C50 H52 126.4
C51 C50 H52 126.4
C52 C51 C50 104.6(6)
C52 C51 H53 127.7
C50 C51 H53 127.7
N5 C52 C51 104.1(6)
N5 C52 C57 123.4(6)
C51 C52 C57 124.3(8)
C52 N5 C49 112.1(5)
C52 N5 H54 123.9
C49 N5 H54 123.9
C72 C53 C54 127.7(12)
C72 C53 N6 120.4(12)
C54 C53 N6 112.0(11)
C55 C54 C53 111.7(11)
C55 C54 H55 124.2
C53 C54 H55 124.2
C54 C55 C56 104.8(10)
C54 C55 H56 127.6
C56 C55 H56 127.6
C57 C56 C55 128.0(11)
C57 C56 N6 120.2(10)
C55 C56 N6 111.7(10)
C58 C57 C56 125.0(5)
C58 C57 C52 118.8(14)
C56 C57 C52 116.1(13)
N7 C58 C57 131.5(11)
N7 C58 C59 108.1(12)
C57 C58 C59 120.2(11)
C60 C59 C58 110.7(11)
C60 C59 H57 124.6
C58 C59 H57 124.6
C59 C60 C61 100.4(10)
C59 C60 H58 129.8
C61 C60 H58 129.8
N7 C61 C62 130.0(12)
N7 C61 C60 107.5(12)
C62 C61 C60 121.9(12)
C61 C62 C63 122.1(12)
C61 C62 C87 116.7(11)
C63 C62 C87 120.9(10)
N8 C63 C64 108.9(12)
N8 C63 C62 126.1(12)
C64 C63 C62 124.9(12)
N8 C63 C66 38.0(7)
C64 C63 C66 70.9(8)
C62 C63 C66 164.1(11)
C65 C64 C63 108.7(11)
C65 C64 H59 125.7
C63 C64 H59 125.7
C64 C65 C66 103.6(11)
C64 C65 H60 128.2
C66 C65 H60 128.2
N8 C66 C65 114.1(11)
N8 C66 C67 126.2(11)
C65 C66 C67 119.3(10)
N8 C66 C63 37.6(6)
C65 C66 C63 76.7(8)
C67 C66 C63 163.7(9)
C66 C67 C68 127.5(5)
C66 C67 H61 116.3
C68 C67 H61 116.3
C67 C68 N9 123.3(10)
C67 C68 C69 130.4(11)
N9 C68 C69 106.3(10)
C70 C69 C68 110.1(11)
C70 C69 H62 125.0
C68 C69 H62 125.0
C69 C70 C71 108.0(10)
C69 C70 H63 126.0
C71 C70 H63 126.0
C72 C71 N9 124.7(11)
C72 C71 C70 127.7(11)
N9 C71 C70 107.5(10)
C71 C72 C53 127.2(13)
C71 C72 C73 114.3(11)
C53 C72 C73 118.4(12)
C53 N6 C56 99.6(10)
C53 N6 Zn2 131.5(8)
C56 N6 Zn2 127.5(8)
C58 N7 C61 112.8(11)
C58 N7 Zn2 124.0(9)
C61 N7 Zn2 120.8(9)
C63 N8 C66 104.4(11)
C63 N8 Zn2 128.7(9)
C66 N8 Zn2 126.7(9)
C68 N9 C71 108.0(9)
C68 N9 Zn2 126.1(7)
C71 N9 Zn2 125.9(7)
C74 C73 C78 120.0
C74 C73 C72 123.3(7)
C78 C73 C72 116.4(7)
C73 C74 C75 120.0
C73 C74 H64 120.0
C75 C74 H64 120.0
C76 C75 C74 120.0
C76 C75 C79 121.3(8)
C74 C75 C79 118.7(8)
C77 C76 C75 120.0
C77 C76 H65 120.0
C75 C76 H65 120.0
C78 C77 C76 120.0
C78 C77 C83 114.2(8)
C76 C77 C83 125.7(8)
C77 C78 C73 120.0
C77 C78 H66 120.0
C73 C78 H66 120.0
C80 C79 C75 119.7(12)
C80 C79 C82 110.9(12)
C75 C79 C82 107.9(12)
C80 C79 C81 107.5(12)
C75 C79 C81 110.4(11)
C82 C79 C81 98.4(10)
C79 C80 H67 109.5
C79 C80 H68 109.5
H67 C80 H68 109.5
C79 C80 H69 109.5
H67 C80 H69 109.5
H68 C80 H69 109.5
C79 C81 H70 109.5
C79 C81 H71 109.5
H70 C81 H71 109.5
C79 C81 H72 109.5
H70 C81 H72 109.5
H71 C81 H72 109.5
C79 C82 H73 109.5
C79 C82 H74 109.5
H73 C82 H74 109.5
C79 C82 H75 109.5
H73 C82 H75 109.5
H74 C82 H75 109.5
C86 C83 C85 115.5(12)
C86 C83 C84 108.1(12)
C85 C83 C84 108.2(12)
C86 C83 C77 109.5(10)
C85 C83 C77 108.0(11)
C84 C83 C77 107.2(11)
C83 C84 H76 109.5
C83 C84 H77 109.5
H76 C84 H77 109.5
C83 C84 H78 109.5
H76 C84 H78 109.5
H77 C84 H78 109.5
C83 C85 H79 109.5
C83 C85 H80 109.5
H79 C85 H80 109.5
C83 C85 H81 109.5
H79 C85 H81 109.5
H80 C85 H81 109.5
C83 C86 H82 109.5
C83 C86 H83 109.5
H82 C86 H83 109.5
C83 C86 H84 109.5
H82 C86 H84 109.5
H83 C86 H84 109.5
C88 C87 C92 120.0
C88 C87 C62 117.2(7)
C92 C87 C62 122.7(7)
C87 C88 C89 120.0
C87 C88 H85 120.0
C89 C88 H85 120.0
C88 C89 C90 120.0
C88 C89 C93 119.5(7)
C90 C89 C93 120.5(7)
C91 C90 C89 120.0
C91 C90 H86 120.0
C89 C90 H86 120.0
C92 C91 C90 120.0
C92 C91 C97 124.5(7)
C90 C91 C97 115.3(7)
C91 C92 C87 120.0
C91 C92 H87 120.0
C87 C92 H87 120.0
C95 C93 C94 114.4(11)
C95 C93 C89 113.2(10)
C94 C93 C89 107.1(9)
C95 C93 C96 109.1(11)
C94 C93 C96 107.9(10)
C89 C93 C96 104.5(9)
C93 C94 H88 109.5
C93 C94 H89 109.5
H88 C94 H89 109.5
C93 C94 H90 109.5
H88 C94 H90 109.5
H89 C94 H90 109.5
C93 C95 H91 109.5
C93 C95 H92 109.5
H91 C95 H92 109.5
C93 C95 H93 109.5
H91 C95 H93 109.5
H92 C95 H93 109.5
C93 C96 H94 109.5
C93 C96 H95 109.5
H94 C96 H95 109.5
C93 C96 H96 109.5
H94 C96 H96 109.5
H95 C96 H96 109.5
C100 C97 C91 113.5(9)
C100 C97 C99 109.2(9)
C91 C97 C99 110.0(10)
C100 C97 C98 104.7(10)
C91 C97 C98 109.7(9)
C99 C97 C98 109.6(9)
C97 C98 H97 109.5
C97 C98 H98 109.5
H97 C98 H98 109.5
C97 C98 H99 109.5
H97 C98 H99 109.5
H98 C98 H99 109.5
C97 C99 H100 109.5
C97 C99 H101 109.5
H100 C99 H101 109.5
C97 C99 H102 109.5
H100 C99 H102 109.5
H101 C99 H102 109.5
C97 C100 H103 109.5
C97 C100 H104 109.5
H103 C100 H104 109.5
C97 C100 H105 109.5
H103 C100 H105 109.5
H104 C100 H105 109.5
C101 N10 C105 120.0
C101 N10 Zn1 114.7(5)
C105 N10 Zn1 125.3(5)
C102 C101 N10 120.0
C102 C101 H106 120.0
N10 C101 H106 120.0
C101 C102 C103 120.0
C101 C102 H107 120.0
C103 C102 H107 120.0
C104 C103 C102 120.0
C104 C103 H108 120.0
C102 C103 H108 120.0
C105 C104 C103 120.0
C105 C104 H109 120.0
C103 C104 H109 120.0
C104 C105 N10 120.0
C104 C105 H110 120.0
N10 C105 H110 120.0
N3 Zn1 N2 89.4(4)
N3 Zn1 N1 161.6(4)
N2 Zn1 N1 88.33(18)
N3 Zn1 N10 96.0(4)
N2 Zn1 N10 103.3(3)
N1 Zn1 N10 102.3(3)
N3 Zn1 N4 88.96(19)
N2 Zn1 N4 160.1(3)
N1 Zn1 N4 87.0(4)
N10 Zn1 N4 96.6(3)
C106 N11 C110 120.0
C106 N11 Zn2 118.1(7)
C110 N11 Zn2 121.9(7)
N11 C106 C107 120.0
N11 C106 H111 120.0
C107 C106 H111 120.0
C108 C107 C106 120.0
C108 C107 H112 120.0
C106 C107 H112 120.0
C109 C108 C107 120.0
C109 C108 H113 120.0
C107 C108 H113 120.0
C108 C109 C110 120.0
C108 C109 H114 120.0
C110 C109 H114 120.0
C109 C110 N11 120.0
C109 C110 H115 120.0
N11 C110 H115 120.0
N6 Zn2 N9 87.7(4)
N6 Zn2 N8 162.9(4)
N9 Zn2 N8 89.51(17)
N6 Zn2 N7 88.73(17)
N9 Zn2 N7 162.2(4)
N8 Zn2 N7 88.8(4)
N6 Zn2 N11 97.8(5)
N9 Zn2 N11 100.8(5)
N8 Zn2 N11 99.3(5)
N7 Zn2 N11 97.0(4)
C111 N12 C114 120.0
C112 C111 N12 120.0
C112 C111 H116 120.0
N12 C111 H116 120.0
C115 C112 C111 120.0
C115 C112 H117 120.0
C111 C112 H117 120.0
C112 C115 C113 120.0
C112 C115 H118 120.0
C113 C115 H118 120.0
C114 C113 C115 120.0
C114 C113 H119 120.0
C115 C113 H119 120.0
C113 C114 N12 120.0
C113 C114 H120 120.0
N12 C114 H120 120.0

loop_
_geom_bond_atom_site_label_1
_geom_bond_atom_site_label_2
_geom_bond_distance
C1 C2 1.391(14)
C1 N1 1.402(12)
C1 C20 1.475(14)
C2 C3 1.381(12)
C2 H1 0.9300
C3 C4 1.374(13)
C3 H2 0.9300
C4 C5 1.337(13)
C4 N1 1.394(12)
C5 C49 1.466(7)
C5 C6 1.475(14)
C6 N2 1.307(12)
C6 C7 1.476(12)
C7 C8 1.370(13)
C7 H3 0.9300
C8 C9 1.493(14)
C8 H4 0.9300
C9 C10 1.270(15)
C9 N2 1.343(13)
C10 C11 1.398(16)
C10 C21 1.555(13)
C11 C12 1.494(16)
C11 N3 1.505(12)
C12 C13 1.310(14)
C12 H5 0.9300
C13 C14 1.362(14)
C13 H6 0.9300
C14 N3 1.375(14)
C14 C15 1.448(14)
C15 C16 1.320(13)
C15 H7 0.9300
C16 N4 1.320(12)
C16 C17 1.551(13)
C17 C18 1.322(14)
C17 H8 0.9300
C18 C19 1.427(14)
C18 H9 0.9300
C19 N4 1.314(12)
C19 C20 1.366(15)
C20 C35 1.457(13)
N1 Zn1 2.082(9)
N2 Zn1 2.058(9)
N3 Zn1 1.945(10)
N4 Zn1 2.143(9)
C21 C22 1.3900
C21 C26 1.3900
C22 C23 1.3900
C22 H10 0.9300
C23 C24 1.3900
C23 C27 1.578(14)
C24 C25 1.3900
C24 H11 0.9300
C25 C26 1.3900
C25 C31 1.513(14)
C26 H12 0.9300
C27 C28 1.429(16)
C27 C30 1.540(16)
C27 C29 1.589(16)
C28 H13 0.9600
C28 H14 0.9600
C28 H15 0.9600
C29 H16 0.9600
C29 H17 0.9600
C29 H18 0.9600
C30 H19 0.9600
C30 H20 0.9600
C30 H21 0.9600
C31 C32 1.499(15)
C31 C34 1.508(15)
C31 C33 1.537(16)
C32 H121 0.9600
C32 H122 0.9600
C32 H123 0.9600
C33 H25 0.9600
C33 H26 0.9600
C33 H27 0.9600
C34 H28 0.9600
C34 H29 0.9600
C34 H30 0.9600
C35 C36 1.3900
C35 C40 1.3900
C36 C37 1.3900
C36 H31 0.9300
C37 C38 1.3900
C37 C41 1.529(12)
C38 C39 1.3900
C38 H32 0.9300
C39 C40 1.3900
C39 C45 1.549(12)
C40 H33 0.9300
C41 C44 1.467(15)
C41 C42 1.489(15)
C41 C43 1.535(14)
C42 H34 0.9600
C42 H35 0.9600
C42 H36 0.9600
C43 H37 0.9600
C43 H38 0.9600
C43 H39 0.9600
C44 H40 0.9600
C44 H41 0.9600
C44 H42 0.9600
C45 C48 1.423(13)
C45 C47 1.508(13)
C45 C46 1.611(15)
C46 H43 0.9600
C46 H44 0.9600
C46 H45 0.9600
C47 H46 0.9600
C47 H47 0.9600
C47 H48 0.9600
C48 H49 0.9600
C48 H50 0.9600
C48 H51 0.9600
C49 N5 1.364(6)
C49 C50 1.392(10)
C50 C51 1.440(9)
C50 H52 0.9300
C51 C52 1.435(10)
C51 H53 0.9300
C52 N5 1.309(6)
C52 C57 1.482(7)
N5 H54 0.8600
C53 C72 1.360(16)
C53 C54 1.390(15)
C53 N6 1.427(12)
C54 C55 1.365(13)
C54 H55 0.9300
C55 C56 1.426(13)
C55 H56 0.9300
C56 C57 1.390(13)
C56 N6 1.511(13)
C57 C58 1.383(14)
C58 N7 1.242(13)
C58 C59 1.429(13)
C59 C60 1.386(13)
C59 H57 0.9300
C60 C61 1.500(15)
C60 H58 0.9300
C61 N7 1.361(13)
C61 C62 1.425(16)
C62 C63 1.451(15)
C62 C87 1.484(12)
C63 N8 1.282(12)
C63 C64 1.396(14)
C63 C66 2.035(17)
C64 C65 1.268(13)
C64 H59 0.9300
C65 C66 1.348(13)
C65 H60 0.9300
C66 N8 1.293(12)
C66 C67 1.367(12)
C67 C68 1.385(13)
C67 H61 0.9300
C68 N9 1.433(13)
C68 C69 1.549(14)
C69 C70 1.365(14)
C69 H62 0.9300
C70 C71 1.513(14)
C70 H63 0.9300
C71 C72 1.341(15)
C71 N9 1.489(12)
C72 C73 1.516(13)
N6 Zn2 1.968(9)
N7 Zn2 2.120(9)
N8 Zn2 2.085(9)
N9 Zn2 1.993(9)
C73 C74 1.3900
C73 C78 1.3900
C74 C75 1.3900
C74 H64 0.9300
C75 C76 1.3900
C75 C79 1.463(14)
C76 C77 1.3900
C76 H65 0.9300
C77 C78 1.3900
C77 C83 1.570(14)
C78 H66 0.9300
C79 C80 1.431(16)
C79 C82 1.579(16)
C79 C81 1.620(16)
C80 H67 0.9600
C80 H68 0.9600
C80 H69 0.9600
C81 H70 0.9600
C81 H71 0.9600
C81 H72 0.9600
C82 H73 0.9600
C82 H74 0.9600
C82 H75 0.9600
C83 C86 1.446(15)
C83 C85 1.494(14)
C83 C84 1.556(16)
C84 H76 0.9600
C84 H77 0.9600
C84 H78 0.9600
C85 H79 0.9600
C85 H80 0.9600
C85 H81 0.9600
C86 H82 0.9600
C86 H83 0.9600
C86 H84 0.9600
C87 C88 1.3900
C87 C92 1.3900
C88 C89 1.3900
C88 H85 0.9300
C89 C90 1.3900
C89 C93 1.595(11)
C90 C91 1.3900
C90 H86 0.9300
C91 C92 1.3900
C91 C97 1.501(12)
C92 H87 0.9300
C93 C95 1.438(13)
C93 C94 1.508(14)
C93 C96 1.595(15)
C94 H88 0.9600
C94 H89 0.9600
C94 H90 0.9600
C95 H91 0.9600
C95 H92 0.9600
C95 H93 0.9600
C96 H94 0.9600
C96 H95 0.9600
C96 H96 0.9600
C97 C100 1.491(12)
C97 C99 1.555(14)
C97 C98 1.587(13)
C98 H97 0.9600
C98 H98 0.9600
C98 H99 0.9600
C99 H100 0.9600
C99 H101 0.9600
C99 H102 0.9600
C100 H103 0.9600
C100 H104 0.9600
C100 H105 0.9600
N10 C101 1.3900
N10 C105 1.3900
N10 Zn1 2.096(3)
C101 C102 1.3900
C101 H106 0.9300
C102 C103 1.3900
C102 H107 0.9300
C103 C104 1.3900
C103 H108 0.9300
C104 C105 1.3900
C104 H109 0.9300
C105 H110 0.9300
N11 C106 1.3900
N11 C110 1.3900
N11 Zn2 2.120(9)
C106 C107 1.3900
C106 H111 0.9300
C107 C108 1.3900
C107 H112 0.9300
C108 C109 1.3900
C108 H113 0.9300
C109 C110 1.3900
C109 H114 0.9300
C110 H115 0.9300
N12 C111 1.3900
N12 C114 1.3900
C111 C112 1.3900
C111 H116 0.9300
C112 C115 1.3900
C112 H117 0.9300
C115 C113 1.3900
C115 H118 0.9300
C113 C114 1.3900
C113 H119 0.9300
C114 H120 0.9300

loop_
_geom_torsion_atom_site_label_1
_geom_torsion_atom_site_label_2
_geom_torsion_atom_site_label_3
_geom_torsion_atom_site_label_4
_geom_torsion
N1 C1 C2 C3 0.4(13)
C20 C1 C2 C3 -178.8(11)
C1 C2 C3 C4 2.1(12)
C2 C3 C4 C5 -171.6(9)
C2 C3 C4 N1 -4.1(13)
C3 C4 C5 C49 -9.8(13)
N1 C4 C5 C49 -176.2(8)
C3 C4 C5 C6 167.4(10)
N1 C4 C5 C6 1.1(12)
C4 C5 C6 N2 6.2(11)
C49 C5 C6 N2 -176.4(9)
C4 C5 C6 C7 178.8(12)
C49 C5 C6 C7 -3.9(12)
N2 C6 C7 C8 -1.4(13)
C5 C6 C7 C8 -175.3(9)
C6 C7 C8 C9 -0.4(13)
C7 C8 C9 C10 -178.1(12)
C7 C8 C9 N2 2.1(14)
N2 C9 C10 C11 -7(3)
C8 C9 C10 C11 173.7(13)
N2 C9 C10 C21 175.9(12)
C8 C9 C10 C21 -3.8(19)
C9 C10 C11 C12 176.0(14)
C21 C10 C11 C12 -6(2)
C9 C10 C11 N3 8(2)
C21 C10 C11 N3 -174.6(9)
C10 C11 C12 C13 -173.5(15)
N3 C11 C12 C13 -4.4(14)
C11 C12 C13 C14 -1.7(16)
C12 C13 C14 N3 8.3(18)
C12 C13 C14 C15 177.8(11)
C13 C14 C15 C16 -173.1(13)
N3 C14 C15 C16 -4.2(12)
C14 C15 C16 N4 -3.8(13)
C14 C15 C16 C17 -174.5(12)
N4 C16 C17 C18 3.1(13)
C15 C16 C17 C18 175.8(10)
C16 C17 C18 C19 1.8(14)
C17 C18 C19 N4 -6.3(14)
C17 C18 C19 C20 -176.5(11)
N4 C19 C20 C35 -174.5(11)
C18 C19 C20 C35 -6.8(18)
N4 C19 C20 C1 7(2)
C18 C19 C20 C1 174.5(11)
C2 C1 C20 C19 -177.5(12)
N1 C1 C20 C19 3.4(18)
C2 C1 C20 C35 3.6(18)
N1 C1 C20 C35 -175.4(10)
C5 C4 N1 C1 171.4(9)
C3 C4 N1 C1 4.5(13)
C5 C4 N1 Zn1 -14.7(15)
C3 C4 N1 Zn1 178.3(7)
C2 C1 N1 C4 -2.7(12)
C20 C1 N1 C4 176.5(10)
C2 C1 N1 Zn1 -176.4(7)
C20 C1 N1 Zn1 2.9(16)
C5 C6 N2 C9 176.8(9)
C7 C6 N2 C9 2.8(13)
C5 C6 N2 Zn1 1.4(15)
C7 C6 N2 Zn1 -172.6(6)
C10 C9 N2 C6 177.0(14)
C8 C9 N2 C6 -3.3(15)
C10 C9 N2 Zn1 -7(2)
C8 C9 N2 Zn1 172.3(7)
C13 C14 N3 C11 -10.2(15)
C15 C14 N3 C11 -180.0(9)
C13 C14 N3 Zn1 163.9(9)
C15 C14 N3 Zn1 -5.9(18)
C10 C11 N3 C14 179.8(11)
C12 C11 N3 C14 8.4(12)
C10 C11 N3 Zn1 5.6(16)
C12 C11 N3 Zn1 -165.8(8)
C20 C19 N4 C16 177.6(12)
C18 C19 N4 C16 8.7(14)
C20 C19 N4 Zn1 -20.6(18)
C18 C19 N4 Zn1 170.5(7)
C15 C16 N4 C19 -179.6(10)
C17 C16 N4 C19 -7.3(13)
C15 C16 N4 Zn1 17.9(16)
C17 C16 N4 Zn1 -169.8(6)
C9 C10 C21 C22 99.4(13)
C11 C10 C21 C22 -78.5(12)
C9 C10 C21 C26 -77.6(14)
C11 C10 C21 C26 104.5(10)
C26 C21 C22 C23 0.0
C10 C21 C22 C23 -177.0(9)
C21 C22 C23 C24 0.0
C21 C22 C23 C27 178.2(9)
C22 C23 C24 C25 0.0
C27 C23 C24 C25 -178.0(10)
C23 C24 C25 C26 0.0
C23 C24 C25 C31 -177.8(10)
C24 C25 C26 C21 0.0
C31 C25 C26 C21 177.5(11)
C22 C21 C26 C25 0.0
C10 C21 C26 C25 177.0(9)
C24 C23 C27 C28 -117.6(11)
C22 C23 C27 C28 64.3(13)
C24 C23 C27 C30 10.7(15)
C22 C23 C27 C30 -167.4(9)
C24 C23 C27 C29 122.4(10)
C22 C23 C27 C29 -55.7(12)
C26 C25 C31 C32 146.4(9)
C24 C25 C31 C32 -36.0(14)
C26 C25 C31 C34 17.8(16)
C24 C25 C31 C34 -164.6(10)
C26 C25 C31 C33 -100.2(11)
C24 C25 C31 C33 77.4(11)
C19 C20 C35 C36 78.5(13)
C1 C20 C35 C36 -102.6(10)
C19 C20 C35 C40 -104.0(11)
C1 C20 C35 C40 74.9(11)
C40 C35 C36 C37 0.0
C20 C35 C36 C37 177.5(8)
C35 C36 C37 C38 0.0
C35 C36 C37 C41 -177.0(9)
C36 C37 C38 C39 0.0
C41 C37 C38 C39 177.2(9)
C37 C38 C39 C40 0.0
C37 C38 C39 C45 179.7(9)
C38 C39 C40 C35 0.0
C45 C39 C40 C35 -179.7(9)
C36 C35 C40 C39 0.0
C20 C35 C40 C39 -177.6(8)
C38 C37 C41 C44 159.7(9)
C36 C37 C41 C44 -23.2(14)
C38 C37 C41 C42 -75.9(11)
C36 C37 C41 C42 101.2(10)
C38 C37 C41 C43 41.1(12)
C36 C37 C41 C43 -141.8(8)
C40 C39 C45 C48 -10.0(14)
C38 C39 C45 C48 170.3(9)
C40 C39 C45 C47 123.7(9)
C38 C39 C45 C47 -56.0(12)
C40 C39 C45 C46 -124.9(8)
C38 C39 C45 C46 55.3(11)
C4 C5 C49 N5 93.8(17)
C6 C5 C49 N5 -83.7(16)
C4 C5 C49 C50 -110.7(16)
C6 C5 C49 C50 71.8(16)
N5 C49 C50 C51 -10.6(14)
C5 C49 C50 C51 -169.4(14)
C49 C50 C51 C52 -5.9(11)
C50 C51 C52 N5 20.8(12)
C50 C51 C52 C57 169.9(13)
C51 C52 N5 C49 -29.7(17)
C57 C52 N5 C49 -179.2(15)
C50 C49 N5 C52 26.0(18)
C5 C49 N5 C52 -173.0(14)
C72 C53 C54 C55 -174.4(11)
N6 C53 C54 C55 5.2(15)
C53 C54 C55 C56 -2.3(14)
C54 C55 C56 C57 -178.0(10)
C54 C55 C56 N6 -1.3(13)
C55 C56 C57 C58 169.8(13)
N6 C56 C57 C58 -6.7(10)
C55 C56 C57 C52 -12.5(14)
N6 C56 C57 C52 171.0(8)
N5 C52 C57 C58 -97.2(16)
C51 C52 C57 C58 119.4(14)
N5 C52 C57 C56 85.0(16)
C51 C52 C57 C56 -58.5(14)
C56 C57 C58 N7 9.9(14)
C52 C57 C58 N7 -167.7(11)
C56 C57 C58 C59 -175.7(12)
C52 C57 C58 C59 6.6(13)
N7 C58 C59 C60 -2.0(14)
C57 C58 C59 C60 -177.5(10)
C58 C59 C60 C61 -2.0(13)
C59 C60 C61 N7 5.1(13)
C59 C60 C61 C62 177.1(11)
N7 C61 C62 C63 -4(2)
C60 C61 C62 C63 -173.5(11)
N7 C61 C62 C87 169.1(12)
C60 C61 C62 C87 -0.9(18)
C61 C62 C63 N8 -5(2)
C87 C62 C63 N8 -177.0(11)
C61 C62 C63 C64 171.4(12)
C87 C62 C63 C64 -0.9(19)
C61 C62 C63 C66 -3(4)
C87 C62 C63 C66 -176(3)
N8 C63 C64 C65 0.4(16)
C62 C63 C64 C65 -176.3(12)
C66 C63 C64 C65 2.2(10)
C63 C64 C65 C66 -3.2(15)
C64 C65 C66 N8 5.3(16)
C64 C65 C66 C67 178.3(11)
C64 C65 C66 C63 2.2(10)
C64 C63 C66 N8 -177.2(14)
C62 C63 C66 N8 -2(4)
N8 C63 C66 C65 175.2(14)
C64 C63 C66 C65 -2.0(9)
C62 C63 C66 C65 173(4)
N8 C63 C66 C67 7(3)
C64 C63 C66 C67 -170(3)
C62 C63 C66 C67 5(6)
N8 C66 C67 C68 0.8(14)
C65 C66 C67 C68 -171.2(12)
C63 C66 C67 C68 -5(3)
C66 C67 C68 N9 -3.8(11)
C66 C67 C68 C69 176.2(13)
C67 C68 C69 C70 -178.5(11)
N9 C68 C69 C70 1.5(13)
C68 C69 C70 C71 0.6(13)
C69 C70 C71 C72 179.4(12)
C69 C70 C71 N9 -2.3(13)
N9 C71 C72 C53 6(2)
C70 C71 C72 C53 -176.1(12)
N9 C71 C72 C73 -171.9(9)
C70 C71 C72 C73 6.0(18)
C54 C53 C72 C71 -177.7(12)
N6 C53 C72 C71 2.7(19)
C54 C53 C72 C73 0.1(19)
N6 C53 C72 C73 -179.5(9)
C72 C53 N6 C56 174.3(11)
C54 C53 N6 C56 -5.4(12)
C72 C53 N6 Zn2 -18.7(16)
C54 C53 N6 Zn2 161.6(8)
C57 C56 N6 C53 -178.9(9)
C55 C56 N6 C53 4.0(12)
C57 C56 N6 Zn2 13.4(14)
C55 C56 N6 Zn2 -163.7(7)
C57 C58 N7 C61 -179.5(12)
C59 C58 N7 C61 5.6(14)
C57 C58 N7 Zn2 -16.8(19)
C59 C58 N7 Zn2 168.3(7)
C62 C61 N7 C58 -178.1(13)
C60 C61 N7 C58 -7.0(15)
C62 C61 N7 Zn2 18.6(18)
C60 C61 N7 Zn2 -170.3(7)
C64 C63 N8 C66 2.8(14)
C62 C63 N8 C66 179.4(12)
C64 C63 N8 Zn2 178.2(8)
C62 C63 N8 Zn2 -5.2(18)
C66 C63 N8 Zn2 175.4(16)
C65 C66 N8 C63 -5.1(15)
C67 C66 N8 C63 -177.5(11)
C65 C66 N8 Zn2 179.4(8)
C67 C66 N8 Zn2 7.0(19)
C63 C66 N8 Zn2 -175.5(15)
C67 C68 N9 C71 177.1(9)
C69 C68 N9 C71 -2.9(11)
C67 C68 N9 Zn2 -1.6(15)
C69 C68 N9 Zn2 178.4(6)
C72 C71 N9 C68 -178.4(11)
C70 C71 N9 C68 3.2(12)
C72 C71 N9 Zn2 0.3(16)
C70 C71 N9 Zn2 -178.0(7)
C71 C72 C73 C74 66.2(13)
C53 C72 C73 C74 -111.8(11)
C71 C72 C73 C78 -119.4(10)
C53 C72 C73 C78 62.5(13)
C78 C73 C74 C75 0.0
C72 C73 C74 C75 174.1(9)
C73 C74 C75 C76 0.0
C73 C74 C75 C79 179.7(10)
C74 C75 C76 C77 0.0
C79 C75 C76 C77 -179.7(11)
C75 C76 C77 C78 0.0
C75 C76 C77 C83 -177.9(11)
C76 C77 C78 C73 0.0
C83 C77 C78 C73 178.1(10)
C74 C73 C78 C77 0.0
C72 C73 C78 C77 -174.5(9)
C76 C75 C79 C80 -162.3(11)
C74 C75 C79 C80 18.0(18)
C76 C75 C79 C82 69.7(13)
C74 C75 C79 C82 -110.0(10)
C76 C75 C79 C81 -36.8(14)
C74 C75 C79 C81 143.5(9)
C78 C77 C83 C86 -61.5(13)
C76 C77 C83 C86 116.5(11)
C78 C77 C83 C85 172.0(9)
C76 C77 C83 C85 -10.1(15)
C78 C77 C83 C84 55.6(12)
C76 C77 C83 C84 -126.4(9)
C61 C62 C87 C88 119.0(10)
C63 C62 C87 C88 -68.3(12)
C61 C62 C87 C92 -58.2(13)
C63 C62 C87 C92 114.5(11)
C92 C87 C88 C89 0.0
C62 C87 C88 C89 -177.3(8)
C87 C88 C89 C90 0.0
C87 C88 C89 C93 -179.3(9)
C88 C89 C90 C91 0.0
C93 C89 C90 C91 179.3(9)
C89 C90 C91 C92 0.0
C89 C90 C91 C97 174.4(9)
C90 C91 C92 C87 0.0
C97 C91 C92 C87 -173.8(10)
C88 C87 C92 C91 0.0
C62 C87 C92 C91 177.1(9)
C88 C89 C93 C95 -165.4(9)
C90 C89 C93 C95 15.3(14)
C88 C89 C93 C94 67.5(12)
C90 C89 C93 C94 -111.8(10)
C88 C89 C93 C96 -46.9(11)
C90 C89 C93 C96 133.9(8)
C92 C91 C97 C100 -10.5(14)
C90 C91 C97 C100 175.4(8)
C92 C91 C97 C99 112.1(9)
C90 C91 C97 C99 -62.0(10)
C92 C91 C97 C98 -127.3(8)
C90 C91 C97 C98 58.6(11)
C105 N10 C101 C102 0.0
Zn1 N10 C101 C102 177.9(2)
N10 C101 C102 C103 0.0
C101 C102 C103 C104 0.0
C102 C103 C104 C105 0.0
C103 C104 C105 N10 0.0
C101 N10 C105 C104 0.0
Zn1 N10 C105 C104 -177.7(3)
C14 N3 Zn1 N2 174.4(11)
C11 N3 Zn1 N2 -13.1(10)
C14 N3 Zn1 N1 91.6(16)
C11 N3 Zn1 N1 -96.0(15)
C14 N3 Zn1 N10 -82.3(11)
C11 N3 Zn1 N10 90.2(9)
C14 N3 Zn1 N4 14.2(10)
C11 N3 Zn1 N4 -173.3(11)
C6 N2 Zn1 N3 -171.4(9)
C9 N2 Zn1 N3 13.6(9)
C6 N2 Zn1 N1 -9.7(7)
C9 N2 Zn1 N1 175.4(11)
C6 N2 Zn1 N10 92.5(9)
C9 N2 Zn1 N10 -82.4(10)
C6 N2 Zn1 N4 -86.2(14)
C9 N2 Zn1 N4 98.9(13)
C4 N1 Zn1 N3 99.2(15)
C1 N1 Zn1 N3 -88.6(15)
C4 N1 Zn1 N2 16.2(7)
C1 N1 Zn1 N2 -171.5(11)
C4 N1 Zn1 N10 -87.0(9)
C1 N1 Zn1 N10 85.2(9)
C4 N1 Zn1 N4 176.8(9)
C1 N1 Zn1 N4 -10.9(9)
C101 N10 Zn1 N3 -44.5(4)
C105 N10 Zn1 N3 133.3(5)
C101 N10 Zn1 N2 46.3(4)
C105 N10 Zn1 N2 -135.9(5)
C101 N10 Zn1 N1 137.4(4)
C105 N10 Zn1 N1 -44.8(5)
C101 N10 Zn1 N4 -134.2(4)
C105 N10 Zn1 N4 43.6(5)
C19 N4 Zn1 N3 -179.5(11)
C16 N4 Zn1 N3 -18.9(7)
C19 N4 Zn1 N2 95.2(14)
C16 N4 Zn1 N2 -104.2(13)
C19 N4 Zn1 N1 18.5(9)
C16 N4 Zn1 N1 179.0(9)
C19 N4 Zn1 N10 -83.5(9)
C16 N4 Zn1 N10 77.0(9)
C110 N11 C106 C107 0.0
Zn2 N11 C106 C107 -178.4(10)
N11 C106 C107 C108 0.0
C106 C107 C108 C109 0.0
C107 C108 C109 C110 0.0
C108 C109 C110 N11 0.0
C106 N11 C110 C109 0.0
Zn2 N11 C110 C109 178.4(11)
C53 N6 Zn2 N9 18.9(10)
C56 N6 Zn2 N9 -177.4(9)
C53 N6 Zn2 N8 99.6(15)
C56 N6 Zn2 N8 -96.7(15)
C53 N6 Zn2 N7 -178.5(11)
C56 N6 Zn2 N7 -14.9(7)
C53 N6 Zn2 N11 -81.6(10)
C56 N6 Zn2 N11 82.0(9)
C68 N9 Zn2 N6 169.2(9)
C71 N9 Zn2 N6 -9.3(8)
C68 N9 Zn2 N8 6.0(7)
C71 N9 Zn2 N8 -172.5(10)
C68 N9 Zn2 N7 90.7(15)
C71 N9 Zn2 N7 -87.8(14)
C68 N9 Zn2 N11 -93.3(10)
C71 N9 Zn2 N11 88.2(9)
C63 N8 Zn2 N6 96.3(16)
C66 N8 Zn2 N6 -89.2(17)
C63 N8 Zn2 N9 176.8(12)
C66 N8 Zn2 N9 -8.8(9)
C63 N8 Zn2 N7 14.5(11)
C66 N8 Zn2 N7 -171.0(11)
C63 N8 Zn2 N11 -82.4(11)
C66 N8 Zn2 N11 92.1(11)
C58 N7 Zn2 N6 16.1(9)
C61 N7 Zn2 N6 177.5(10)
C58 N7 Zn2 N9 94.5(15)
C61 N7 Zn2 N9 -104.2(14)
C58 N7 Zn2 N8 179.2(10)
C61 N7 Zn2 N8 -19.4(9)
C58 N7 Zn2 N11 -81.6(11)
C61 N7 Zn2 N11 79.8(9)
C106 N11 Zn2 N6 110.2(7)
C110 N11 Zn2 N6 -68.2(8)
C106 N11 Zn2 N9 21.1(7)
C110 N11 Zn2 N9 -157.3(7)
C106 N11 Zn2 N8 -70.1(7)
C110 N11 Zn2 N8 111.5(8)
C106 N11 Zn2 N7 -160.1(7)
C110 N11 Zn2 N7 21.5(8)
C114 N12 C111 C112 0.0
N12 C111 C112 C115 0.0
C111 C112 C115 C113 0.0
C112 C115 C113 C114 0.0
C115 C113 C114 N12 0.0
C111 N12 C114 C113 0.0

loop_
_platon_squeeze_void_nr
_platon_squeeze_void_average_x
_platon_squeeze_void_average_y
_platon_squeeze_void_average_z
_platon_squeeze_void_volume
_platon_squeeze_void_count_electrons
_platon_squeeze_void_content
1 0.486 -0.003 -0.007 10894 4206 ' '
2 0.000 0.000 0.051 109 12 ' '
3 0.000 0.000 0.273 69 9 ' '
4 0.000 0.000 0.551 109 12 ' '
5 0.000 0.000 0.773 69 9 ' '
6 0.500 0.500 0.051 109 12 ' '
7 0.500 0.500 0.273 69 9 ' '
8 0.500 0.500 0.551 109 12 ' '
9 0.500 0.500 0.773 69 9 ' '
